data_7049528
loop_
_publ_author_name
'Xu, Chao'
'Sheng, Ming-Ming'
'Shi, Hua-Tian'
'Str\/omme, Maria'
'Zhang, Qian-Feng'

_publ_section_title
;
 Interlinking supertetrahedral chalcogenolate clusters with bipyridines to
 form two-dimensional coordination polymers for photocatalytic degradation
 of organic dye.
;
_journal_issue 17
_journal_name_full 'Dalton transactions (Cambridge, England : 2003)'
_journal_page_first 5505
_journal_page_last 5510
_journal_paper_doi 10.1039/c9dt00480g
_journal_volume 48
_journal_year 2019
_chemical_formula_moiety 'C106 H105 Ag4 Cd6 N3 O4 Se16, C6 H14 N2 O2, C1 H4 O1'
_chemical_formula_sum 'C113 H123 Ag4 Cd6 N5 O7 Se16'
_chemical_formula_weight 4032.40
_space_group_crystal_system triclinic
_space_group_IT_number 2
_space_group_name_Hall '-P 1'
_space_group_name_H-M_alt 'P -1'
_symmetry_space_group_name_Hall '-P 1'
_symmetry_space_group_name_H-M 'P -1'
_atom_sites_solution_hydrogens geom
_audit_creation_method SHELXL-2016/6
_audit_update_record
;
2019-03-20 deposited with the CCDC.    2019-03-27 downloaded from the CCDC.
;
_cell_angle_alpha 67.211(6)
_cell_angle_beta 86.452(6)
_cell_angle_gamma 68.354(5)
_cell_formula_units_Z 2
_cell_length_a 18.2015(14)
_cell_length_b 20.1673(17)
_cell_length_c 21.5676(19)
_cell_measurement_reflns_used 4303
_cell_measurement_temperature 296(2)
_cell_measurement_theta_max 27.98
_cell_measurement_theta_min 0.96
_cell_volume 6753.8(11)
_computing_cell_refinement 'Bruker SMART'
_computing_data_collection 'Bruker SMART'
_computing_data_reduction 'Bruker SAINT'
_computing_molecular_graphics 'Bruker SHELXTL'
_computing_publication_material 'Bruker SHELXTL'
_computing_structure_refinement 'Bruker SHELXTL'
_computing_structure_solution 'Bruker SHELXTL'
_diffrn_ambient_temperature 296(2)
_diffrn_measured_fraction_theta_full 0.998
_diffrn_measured_fraction_theta_max 0.998
_diffrn_measurement_device_type 'CCD area detector'
_diffrn_measurement_method 'phi and omega scans'
_diffrn_radiation_type MoK\a
_diffrn_radiation_wavelength 0.71073
_diffrn_reflns_av_R_equivalents 0.2032
_diffrn_reflns_av_unetI/netI 0.2518
_diffrn_reflns_Laue_measured_fraction_full 0.998
_diffrn_reflns_Laue_measured_fraction_max 0.998
_diffrn_reflns_limit_h_max 21
_diffrn_reflns_limit_h_min -21
_diffrn_reflns_limit_k_max 23
_diffrn_reflns_limit_k_min -21
_diffrn_reflns_limit_l_max 25
_diffrn_reflns_limit_l_min -25
_diffrn_reflns_number 77330
_diffrn_reflns_point_group_measured_fraction_full 0.998
_diffrn_reflns_point_group_measured_fraction_max 0.998
_diffrn_reflns_theta_full 25.000
_diffrn_reflns_theta_max 25.000
_diffrn_reflns_theta_min 1.660
_exptl_absorpt_coefficient_mu 5.851
_exptl_absorpt_correction_T_max 0.732
_exptl_absorpt_correction_T_min 0.255
_exptl_absorpt_correction_type multi-scan
_exptl_absorpt_process_details
;
SADABS-2008/1 (Bruker,2008) was used for absorption correction. 
The Ratio of minimum to maximum transmission is 0.348.
The \l/2 correction factor is 0.0015.
;
_exptl_crystal_colour colourless
_exptl_crystal_density_diffrn 1.983
_exptl_crystal_description flake
_exptl_crystal_F_000 3824
_exptl_crystal_size_max 0.322
_exptl_crystal_size_mid 0.298
_exptl_crystal_size_min 0.057
_refine_diff_density_max 2.504
_refine_diff_density_min -2.028
_refine_diff_density_rms 0.188
_refine_ls_extinction_method none
_refine_ls_goodness_of_fit_ref 0.979
_refine_ls_hydrogen_treatment constr
_refine_ls_matrix_type full
_refine_ls_number_parameters 1281
_refine_ls_number_reflns 23759
_refine_ls_number_restraints 1369
_refine_ls_restrained_S_all 0.979
_refine_ls_R_factor_all 0.2560
_refine_ls_R_factor_gt 0.0849
_refine_ls_shift/su_max 0.019
_refine_ls_shift/su_mean 0.000
_refine_ls_structure_factor_coef Fsqd
_refine_ls_weighting_details 'w=1/[\s^2^(Fo^2^)+(0.0000P)^2^] where P=(Fo^2^+2Fc^2^)/3'
_refine_ls_weighting_scheme calc
_refine_ls_wR_factor_gt 0.1838
_refine_ls_wR_factor_ref 0.2152
_reflns_Friedel_coverage 0.000
_reflns_number_gt 7574
_reflns_number_total 23759
_reflns_threshold_expression 'I > 2\s(I)'
_cod_data_source_file c9dt00480g2.cif
_cod_data_source_block P-1_Se
_cod_depositor_comments 'Adding full bibliography for 7049526--7049529.cif.'
_cod_original_cell_volume 6753.8(10)
_cod_database_code 7049528
_shelx_shelxl_version_number 2016/6
_shelx_space_group_comment
; 
The symmetry employed for this shelxl refinement is uniquely defined 
by the following loop, which should always be used as a source of 
symmetry information in preference to the above space-group names. 
They are only intended as comments. 
;
_shelx_estimated_absorpt_t_min 0.255
_shelx_estimated_absorpt_t_max 0.732

loop_
_space_group_symop_operation_xyz
'x, y, z'
'-x, -y, -z'

loop_
_atom_site_label
_atom_site_type_symbol
_atom_site_fract_x
_atom_site_fract_y
_atom_site_fract_z
_atom_site_U_iso_or_equiv
_atom_site_adp_type
_atom_site_occupancy
_atom_site_site_symmetry_order
_atom_site_calc_flag
_atom_site_refinement_flags_posn
_atom_site_refinement_flags_adp
_atom_site_refinement_flags_occupancy
_atom_site_disorder_assembly
_atom_site_disorder_group
Ag2 Ag 0.68769(8) 0.23985(8) 0.56785(7) 0.0721(4) Uani 1 1 d . U . . .
Ag8 Ag 0.92191(7) 0.06623(8) 0.68369(7) 0.0711(4) Uani 1 1 d . U . . .
Ag9 Ag 0.55581(8) 0.17391(8) 0.75531(8) 0.0785(5) Uani 1 1 d . U . . .
Ag10 Ag 0.79234(8) 0.01009(8) 0.87321(7) 0.0716(4) Uani 1 1 d . U . . .
C1 C 0.3593(12) 0.1478(12) 0.5311(11) 0.098(6) Uani 1 1 d . U . . .
H1 H 0.360375 0.120250 0.577240 0.117 Uiso 1 1 calc R U . . .
C2 C 0.2665(15) 0.0999(16) 0.5160(14) 0.163(10) Uani 1 1 d . U . . .
H2A H 0.280391 0.073235 0.563920 0.244 Uiso 1 1 calc R U . . .
H2B H 0.279589 0.062762 0.495666 0.244 Uiso 1 1 calc R U . . .
H2C H 0.210591 0.130323 0.507219 0.244 Uiso 1 1 calc R U . . .
C3 C 0.3056(13) 0.1896(13) 0.4151(12) 0.133(9) Uani 1 1 d . U . . .
H3A H 0.270919 0.242921 0.402147 0.200 Uiso 1 1 calc R U . . .
H3B H 0.286321 0.166257 0.391829 0.200 Uiso 1 1 calc R U . . .
H3C H 0.358095 0.186710 0.403440 0.200 Uiso 1 1 calc R U . . .
C4 C 0.5960(14) 0.2907(9) 1.0028(9) 0.226(10) Uani 1 1 d D U . . .
H4 H 0.611917 0.325131 0.967122 0.271 Uiso 1 1 calc R U . . .
C5 C 0.5360(10) 0.2608(10) 1.1107(9) 0.0917(5) Uani 1 1 d D U . . .
H5A H 0.479005 0.279667 1.106195 0.138 Uiso 1 1 calc R U . . .
H5B H 0.553986 0.259507 1.152188 0.138 Uiso 1 1 calc R U . . .
H5C H 0.557136 0.209440 1.111002 0.138 Uiso 1 1 calc R U . . .
C6 C 0.5717(10) 0.3762(9) 1.0564(9) 0.0917(5) Uani 1 1 d D U . . .
H6A H 0.525386 0.421408 1.033499 0.138 Uiso 1 1 calc R U . . .
H6B H 0.617403 0.381569 1.033534 0.138 Uiso 1 1 calc R U . . .
H6C H 0.578969 0.370493 1.102102 0.138 Uiso 1 1 calc R U . . .
C10 C 0.9422(11) 0.4420(10) 0.5108(10) 0.0917(5) Uani 1 1 d D U . . .
H10A H 0.891726 0.484343 0.495649 0.138 Uiso 1 1 calc R U . . .
H10B H 0.982553 0.457554 0.485722 0.138 Uiso 1 1 calc R U . . .
H10C H 0.954470 0.427441 0.558008 0.138 Uiso 1 1 calc R U . . .
C11 C 0.3640(10) 0.2736(9) 0.6574(11) 0.104(6) Uani 1 1 d D U . . .
C12 C 0.3349(16) 0.3213(15) 0.5922(9) 0.226(14) Uani 1 1 d D U . . .
H12 H 0.356847 0.306065 0.557462 0.271 Uiso 1 1 calc R U . . .
C13 C 0.2736(19) 0.3914(15) 0.5772(10) 0.223(13) Uani 1 1 d D U . . .
H13 H 0.253626 0.423361 0.532581 0.267 Uiso 1 1 calc R U . . .
C14 C 0.2419(17) 0.4143(13) 0.6278(15) 0.224(14) Uani 1 1 d D U . . .
H14 H 0.200097 0.461724 0.617816 0.269 Uiso 1 1 calc R U . . .
C15 C 0.2719(19) 0.3672(15) 0.6936(12) 0.244(14) Uani 1 1 d D U . . .
H15 H 0.253942 0.384627 0.727899 0.293 Uiso 1 1 calc R U . . .
C16 C 0.3282(17) 0.2944(14) 0.7086(8) 0.220(13) Uani 1 1 d D U . . .
H16 H 0.342177 0.259132 0.753290 0.264 Uiso 1 1 calc R U . . .
C21 C 0.5600(11) 0.2776(10) 0.4168(10) 0.082(5) Uani 1 1 d . U . . .
C22 C 0.6274(14) 0.2881(13) 0.3857(11) 0.117(6) Uani 1 1 d . U . . .
H22 H 0.666174 0.295215 0.405688 0.141 Uiso 1 1 calc R U . . .
C23 C 0.6294(17) 0.2865(17) 0.3186(13) 0.151(8) Uani 1 1 d . U . . .
H23 H 0.671277 0.296588 0.295228 0.181 Uiso 1 1 calc R U . . .
C24 C 0.5836(18) 0.2735(17) 0.2872(15) 0.142(9) Uani 1 1 d . U . . .
H24 H 0.592849 0.268437 0.246065 0.170 Uiso 1 1 calc R U . . .
C25 C 0.5257(18) 0.2686(16) 0.3174(13) 0.144(8) Uani 1 1 d . U . . .
H25 H 0.485790 0.267389 0.293417 0.173 Uiso 1 1 calc R U . . .
C26 C 0.5103(14) 0.2643(13) 0.3848(11) 0.119(6) Uani 1 1 d . U . . .
H26 H 0.467515 0.252747 0.405016 0.143 Uiso 1 1 calc R U . . .
C31 C 0.5309(12) -0.0209(11) 0.6389(11) 0.087(5) Uani 1 1 d . U . . .
C32 C 0.4922(14) -0.0409(13) 0.6004(13) 0.125(7) Uani 1 1 d . U . . .
H32 H 0.507140 -0.035670 0.557275 0.150 Uiso 1 1 calc R U . . .
C33 C 0.4314(18) -0.0686(17) 0.6229(17) 0.171(9) Uani 1 1 d . U . . .
H33 H 0.405302 -0.081241 0.596008 0.206 Uiso 1 1 calc R U . . .
C34 C 0.4118(16) -0.0762(17) 0.6907(17) 0.162(9) Uani 1 1 d . U . . .
H34 H 0.371942 -0.094589 0.708727 0.195 Uiso 1 1 calc R U . . .
C35 C 0.4538(14) -0.0554(14) 0.7311(15) 0.143(8) Uani 1 1 d . U . . .
H35 H 0.441326 -0.059653 0.774642 0.172 Uiso 1 1 calc R U . . .
C36 C 0.5123(12) -0.0294(12) 0.7026(11) 0.101(6) Uani 1 1 d . U . . .
H36 H 0.540532 -0.016928 0.728059 0.121 Uiso 1 1 calc R U . . .
C41 C 0.4447(12) 0.2954(11) 0.8473(12) 0.125(7) Uani 1 1 d D U . . .
C42 C 0.3888(19) 0.3222(14) 0.8865(14) 0.273(16) Uani 1 1 d D U . . .
H42 H 0.389828 0.285786 0.929499 0.327 Uiso 1 1 calc R U . . .
C43 C 0.331(2) 0.3951(16) 0.8715(17) 0.273(17) Uani 1 1 d D U . . .
H43 H 0.291291 0.407883 0.898507 0.328 Uiso 1 1 calc R U . . .
C44 C 0.342(2) 0.4457(13) 0.8109(18) 0.310(19) Uani 1 1 d D U . . .
H44 H 0.299619 0.492925 0.792151 0.372 Uiso 1 1 calc R U . . .
C45 C 0.4069(18) 0.4370(12) 0.7736(15) 0.242(15) Uani 1 1 d D U . . .
H45 H 0.418002 0.477007 0.740084 0.290 Uiso 1 1 calc R U . . .
C46 C 0.4525(16) 0.3584(12) 0.7947(14) 0.215(14) Uani 1 1 d D U . . .
H46 H 0.495061 0.346118 0.769614 0.258 Uiso 1 1 calc R U . . .
C51 C 0.5652(8) 0.3644(6) 0.6467(9) 0.080(4) Uani 1 1 d D U . . .
C52 C 0.5914(7) 0.4240(9) 0.6261(13) 0.157(9) Uani 1 1 d D U . . .
H52 H 0.645436 0.414106 0.629731 0.188 Uiso 1 1 calc DR U . . .
C53 C 0.5369(11) 0.4993(8) 0.5999(15) 0.180(10) Uani 1 1 d D U . . .
H53 H 0.553251 0.540628 0.589997 0.216 Uiso 1 1 calc DR U . . .
C54 C 0.4589(10) 0.5127(7) 0.5885(14) 0.169(10) Uani 1 1 d D U . . .
H54 H 0.420137 0.561487 0.580272 0.203 Uiso 1 1 calc R U . . .
C55 C 0.4384(9) 0.4538(10) 0.5895(15) 0.176(10) Uani 1 1 d D U . . .
H55 H 0.388985 0.464386 0.570202 0.211 Uiso 1 1 calc R U . . .
C56 C 0.4919(10) 0.3783(8) 0.6194(13) 0.158(9) Uani 1 1 d D U . . .
H56 H 0.478674 0.337301 0.621077 0.189 Uiso 1 1 calc R U . . .
C61 C 0.7975(12) 0.3185(13) 0.4295(11) 0.094(5) Uani 1 1 d . U . . .
C62 C 0.7856(19) 0.3785(15) 0.3706(13) 0.185(11) Uani 1 1 d . U . . .
H62 H 0.753889 0.428995 0.365113 0.222 Uiso 1 1 calc R U . . .
C63 C 0.827(2) 0.3593(17) 0.3135(13) 0.196(12) Uani 1 1 d . U . . .
H63 H 0.826562 0.398378 0.272325 0.235 Uiso 1 1 calc R U . . .
C64 C 0.8640(17) 0.2842(17) 0.3238(14) 0.166(10) Uani 1 1 d . U . . .
H64 H 0.884976 0.273149 0.286956 0.199 Uiso 1 1 calc R U . . .
C65 C 0.8734(14) 0.2239(15) 0.3824(12) 0.117(7) Uani 1 1 d . U . . .
H65 H 0.900120 0.173053 0.386385 0.141 Uiso 1 1 calc R U . . .
C66 C 0.8419(11) 0.2407(12) 0.4360(11) 0.089(5) Uani 1 1 d . U . . .
H66 H 0.849412 0.200370 0.478055 0.107 Uiso 1 1 calc R U . . .
C71 C 0.6281(10) -0.0417(11) 0.8500(9) 0.071(4) Uani 1 1 d . U . . .
C72 C 0.6749(12) -0.1189(11) 0.8787(10) 0.091(6) Uani 1 1 d . U . . .
H72 H 0.727659 -0.133479 0.869207 0.110 Uiso 1 1 calc R U . . .
C73 C 0.6497(15) -0.1783(13) 0.9215(12) 0.119(7) Uani 1 1 d . U . . .
H73 H 0.683600 -0.229905 0.942445 0.143 Uiso 1 1 calc R U . . .
C74 C 0.5680(16) -0.1514(15) 0.9293(12) 0.113(7) Uani 1 1 d . U . . .
H74 H 0.544909 -0.186906 0.953265 0.135 Uiso 1 1 calc R U . . .
C75 C 0.5239(14) -0.0775(15) 0.9034(12) 0.112(7) Uani 1 1 d . U . . .
H75 H 0.472686 -0.061159 0.916097 0.134 Uiso 1 1 calc R U . . .
C76 C 0.5495(12) -0.0246(12) 0.8596(10) 0.097(6) Uani 1 1 d . U . . .
H76 H 0.512943 0.024973 0.834978 0.116 Uiso 1 1 calc R U . . .
C81 C 0.8112(9) 0.0675(9) 0.5384(8) 0.056(3) Uani 1 1 d . U . . .
C82 C 0.7547(10) 0.0941(11) 0.4873(9) 0.079(5) Uani 1 1 d . U . . .
H82 H 0.703015 0.125279 0.489702 0.095 Uiso 1 1 calc R U . . .
C83 C 0.7731(13) 0.0754(13) 0.4316(10) 0.097(6) Uani 1 1 d . U . . .
H83 H 0.733703 0.094802 0.396735 0.116 Uiso 1 1 calc R U . . .
C84 C 0.8454(14) 0.0307(13) 0.4267(11) 0.108(7) Uani 1 1 d . U . . .
H84 H 0.857769 0.020256 0.388165 0.129 Uiso 1 1 calc R U . . .
C85 C 0.9039(14) -0.0010(15) 0.4814(13) 0.141(8) Uani 1 1 d . U . . .
H85 H 0.955475 -0.032882 0.479764 0.169 Uiso 1 1 calc R U . . .
C86 C 0.8822(11) 0.0166(12) 0.5367(11) 0.108(7) Uani 1 1 d . U . . .
H86 H 0.918562 -0.007971 0.574651 0.130 Uiso 1 1 calc R U . . .
C101 C 0.7661(11) 0.2995(13) 0.8935(10) 0.117(6) Uani 1 1 d D U . . .
C102 C 0.8196(14) 0.2407(11) 0.9440(13) 0.232(12) Uani 1 1 d D U . . .
H102 H 0.821330 0.190510 0.956164 0.279 Uiso 1 1 calc R U . . .
C103 C 0.8713(15) 0.2526(15) 0.9779(13) 0.273(15) Uani 1 1 d D U . . .
H103 H 0.909312 0.211017 1.011249 0.328 Uiso 1 1 calc R U . . .
C104 C 0.8663(19) 0.3271(17) 0.9620(18) 0.315(16) Uani 1 1 d D U . . .
H104 H 0.891719 0.338620 0.990294 0.377 Uiso 1 1 calc R U . . .
C105 C 0.823(2) 0.3843(13) 0.9030(18) 0.320(15) Uani 1 1 d D U . . .
H105 H 0.834186 0.428506 0.880687 0.384 Uiso 1 1 calc R U . . .
C106 C 0.7611(16) 0.3745(11) 0.8775(15) 0.243(13) Uani 1 1 d D U . . .
H106 H 0.717913 0.416980 0.850522 0.291 Uiso 1 1 calc R U . . .
C111 C 0.7954(14) 0.4310(13) 0.6568(12) 0.121(6) Uani 1 1 d D U . . .
C112 C 0.8150(18) 0.4861(13) 0.6658(18) 0.209(11) Uani 1 1 d D U . . .
H112 H 0.863955 0.467217 0.689999 0.251 Uiso 1 1 calc R U . . .
C113 C 0.774(2) 0.5654(14) 0.645(2) 0.237(13) Uani 1 1 d D U . . .
H113 H 0.791008 0.596409 0.658258 0.285 Uiso 1 1 calc R U . . .
C114 C 0.707(2) 0.5943(18) 0.603(2) 0.233(13) Uani 1 1 d D U . . .
H114 H 0.674279 0.646130 0.591505 0.279 Uiso 1 1 calc R U . . .
C115 C 0.6842(14) 0.5527(13) 0.5768(17) 0.255(14) Uani 1 1 d D U . . .
H115 H 0.641012 0.572169 0.545314 0.306 Uiso 1 1 calc DR U . . .
C116 C 0.7359(13) 0.4772(13) 0.6049(13) 0.210(11) Uani 1 1 d D U . . .
H116 H 0.728625 0.448711 0.582335 0.251 Uiso 1 1 calc DR U . . .
C121 C 0.7039(10) 0.0010(10) 1.0302(9) 0.073(4) Uani 1 1 d . U . . .
C122 C 0.6496(10) -0.0222(11) 1.0068(9) 0.077(5) Uani 1 1 d . U . . .
H122 H 0.637049 -0.005007 0.960696 0.092 Uiso 1 1 calc R U . . .
C123 C 0.6165(11) -0.0689(11) 1.0513(10) 0.090(6) Uani 1 1 d . U . . .
H123 H 0.579233 -0.081043 1.034963 0.108 Uiso 1 1 calc R U . . .
C124 C 0.6357(12) -0.0990(12) 1.1197(11) 0.109(7) Uani 1 1 d . U . . .
H124 H 0.613676 -0.133204 1.148749 0.130 Uiso 1 1 calc R U . . .
C125 C 0.6859(13) -0.0792(14) 1.1443(10) 0.114(7) Uani 1 1 d . U . . .
H125 H 0.698993 -0.099352 1.190674 0.137 Uiso 1 1 calc R U . . .
C126 C 0.7185(12) -0.0285(13) 1.1008(10) 0.104(6) Uani 1 1 d . U . . .
H126 H 0.751424 -0.013412 1.119027 0.125 Uiso 1 1 calc R U . . .
C131 C 0.9397(10) 0.1043(11) 0.8336(9) 0.073(4) Uani 1 1 d . U . . .
C132 C 0.9973(11) 0.1323(13) 0.7985(11) 0.106(6) Uani 1 1 d . U . . .
H132 H 0.994187 0.146762 0.751970 0.127 Uiso 1 1 calc R U . . .
C133 C 1.0566(13) 0.1400(16) 0.8267(13) 0.139(8) Uani 1 1 d . U . . .
H133 H 1.089831 0.163600 0.800998 0.167 Uiso 1 1 calc R U . . .
C134 C 1.0645(13) 0.1078(16) 0.9016(13) 0.131(8) Uani 1 1 d . U . . .
H134 H 1.106371 0.104179 0.926977 0.157 Uiso 1 1 calc R U . . .
C135 C 1.0113(15) 0.0867(17) 0.9269(13) 0.159(9) Uani 1 1 d . U . . .
H135 H 1.013814 0.070005 0.973642 0.191 Uiso 1 1 calc R U . . .
C136 C 0.9462(13) 0.0831(16) 0.8976(11) 0.144(8) Uani 1 1 d . U . . .
H136 H 0.909442 0.065972 0.924071 0.173 Uiso 1 1 calc R U . . .
C141 C 1.0745(11) 0.1556(13) 0.6318(10) 0.085(5) Uani 1 1 d . U . . .
C142 C 1.1263(10) 0.0886(12) 0.6768(10) 0.090(6) Uani 1 1 d . U . . .
H142 H 1.111805 0.045581 0.693373 0.108 Uiso 1 1 calc R U . . .
C143 C 1.2003(12) 0.0802(15) 0.6997(13) 0.118(7) Uani 1 1 d . U . . .
H143 H 1.234345 0.031714 0.729233 0.141 Uiso 1 1 calc R U . . .
C144 C 1.2228(14) 0.1393(16) 0.6804(14) 0.138(9) Uani 1 1 d . U . . .
H144 H 1.270334 0.133988 0.699084 0.165 Uiso 1 1 calc R U . . .
C145 C 1.1747(13) 0.2101(16) 0.6316(14) 0.149(9) Uani 1 1 d . U . . .
H145 H 1.187049 0.254212 0.617767 0.178 Uiso 1 1 calc R U . . .
C146 C 1.1031(13) 0.2104(14) 0.6034(13) 0.131(8) Uani 1 1 d . U . . .
H146 H 1.076624 0.251423 0.563484 0.157 Uiso 1 1 calc R U . . .
C151 C 1.1003(11) -0.1020(11) 0.7758(11) 0.084(5) Uani 1 1 d . U . . .
C152 C 1.1752(11) -0.1434(13) 0.7621(13) 0.123(7) Uani 1 1 d . U . . .
H152 H 1.183691 -0.163407 0.728844 0.147 Uiso 1 1 calc R U . . .
C153 C 1.2365(13) -0.1515(16) 0.8044(15) 0.143(8) Uani 1 1 d . U . . .
H153 H 1.288442 -0.171774 0.794331 0.172 Uiso 1 1 calc R U . . .
C154 C 1.2262(17) -0.1331(19) 0.8557(16) 0.172(10) Uani 1 1 d . U . . .
H154 H 1.269569 -0.150091 0.886262 0.207 Uiso 1 1 calc R U . . .
C155 C 1.1486(14) -0.0863(15) 0.8672(13) 0.134(7) Uani 1 1 d . U . . .
H155 H 1.139997 -0.065479 0.899884 0.161 Uiso 1 1 calc R U . . .
C156 C 1.0912(12) -0.0768(13) 0.8257(11) 0.106(6) Uani 1 1 d . U . . .
H156 H 1.039475 -0.049715 0.831930 0.127 Uiso 1 1 calc R U . . .
C161 C 0.8723(11) -0.2055(11) 0.9699(10) 0.092(5) Uani 1 1 d D U . . .
C162 C 0.8978(16) -0.2767(11) 0.9659(13) 0.181(10) Uani 1 1 d D U . . .
H162 H 0.921904 -0.284947 0.928823 0.217 Uiso 1 1 calc R U . . .
C163 C 0.8858(18) -0.3346(15) 1.0196(15) 0.201(11) Uani 1 1 d D U . . .
H163 H 0.919910 -0.385624 1.029370 0.241 Uiso 1 1 calc R U . . .
C164 C 0.8256(17) -0.3207(16) 1.0596(16) 0.209(12) Uani 1 1 d D U . . .
H164 H 0.803919 -0.357635 1.082968 0.251 Uiso 1 1 calc R U . . .
C165 C 0.7987(16) -0.2496(14) 1.0637(14) 0.173(11) Uani 1 1 d D U . . .
H165 H 0.766394 -0.240306 1.096857 0.208 Uiso 1 1 calc R U . . .
C166 C 0.8208(13) -0.1925(14) 1.0175(11) 0.131(7) Uani 1 1 d D U . . .
H166 H 0.800275 -0.143229 1.018268 0.157 Uiso 1 1 calc R U . . .
Cd1 Cd 0.51002(8) 0.16591(8) 0.57872(7) 0.0790(5) Uani 1 1 d . U . . .
Cd3 Cd 0.87765(8) 0.29665(8) 0.58086(8) 0.0827(5) Uani 1 1 d . U . . .
Cd4 Cd 0.71482(8) -0.00830(8) 0.68782(7) 0.0788(4) Uani 1 1 d . U . . .
Cd6 Cd 0.76156(8) 0.25723(8) 0.74682(7) 0.0776(4) Uani 1 1 d . U . . .
Cd7 Cd 0.64465(8) 0.19430(9) 0.91064(8) 0.0862(5) Uani 1 1 d . U . . .
Cd9 Cd 0.92651(8) -0.14738(9) 0.79960(8) 0.0917(5) Uani 1 1 d . U . . .
N1 N 0.3077(9) 0.1474(10) 0.4895(10) 0.097(5) Uani 1 1 d . U . . .
N2 N 0.5618(13) 0.3100(9) 1.0563(9) 0.237(10) Uani 1 1 d D U . . .
O1 O 0.4043(7) 0.1814(7) 0.5127(6) 0.082(3) Uani 1 1 d . U . . .
O2 O 0.6041(8) 0.2279(7) 1.0042(6) 0.106(4) Uani 1 1 d D U . . .
O3 O 1.0165(6) -0.2855(6) 0.8352(7) 0.110(4) Uani 1 1 d D U . . .
O4 O 0.9389(8) 0.3807(8) 0.5009(8) 0.124(4) Uani 1 1 d D U . . .
H4O H 0.960033 0.370609 0.463715 0.149 Uiso 1 1 calc R U . . .
Se1 Se 0.44032(11) 0.17205(11) 0.68658(10) 0.0764(6) Uani 1 1 d . U . . .
Se2 Se 0.54686(10) 0.28267(11) 0.50293(10) 0.0709(6) Uani 1 1 d . U . . .
Se3 Se 0.60437(11) 0.02501(12) 0.59357(10) 0.0780(6) Uani 1 1 d . U . . .
Se4 Se 0.51601(11) 0.19022(12) 0.87133(10) 0.0785(6) Uani 1 1 d . U . . .
Se5 Se 0.64092(9) 0.25796(9) 0.68199(8) 0.0565(5) Uani 1 1 d . U . . .
Se6 Se 0.74907(10) 0.34667(11) 0.50234(10) 0.0765(6) Uani 1 1 d . U . . .
Se7 Se 0.67140(9) 0.03144(10) 0.79373(9) 0.0586(5) Uani 1 1 d . U . . .
Se8 Se 0.78529(9) 0.09151(10) 0.61853(8) 0.0555(5) Uani 1 1 d . U . . .
Se9 Se 0.8067(2) -0.1592(2) 0.7548(2) 0.0812(10) Uani 0.575(3) 1 d . U P A 1
C91 C 0.8664(18) -0.2043(19) 0.6928(16) 0.086(6) Uani 0.575(3) 1 d D U P A 1
C92 C 0.890(2) -0.2815(19) 0.7050(19) 0.110(9) Uani 0.575(3) 1 d D U P A 1
H92 H 0.882189 -0.313735 0.747317 0.132 Uiso 0.575(3) 1 calc R U P A 1
C93 C 0.923(2) -0.316(2) 0.6606(19) 0.136(11) Uani 0.575(3) 1 d D U P A 1
H93 H 0.925744 -0.365469 0.668642 0.163 Uiso 0.575(3) 1 calc R U P A 1
C94 C 0.953(2) -0.2768(19) 0.6047(19) 0.114(11) Uani 0.575(3) 1 d D U P A 1
H94 H 0.986601 -0.299212 0.578010 0.137 Uiso 0.575(3) 1 calc R U P A 1
C95 C 0.9257(17) -0.200(2) 0.5936(17) 0.097(8) Uani 0.575(3) 1 d D U P A 1
H95 H 0.935927 -0.168274 0.552016 0.116 Uiso 0.575(3) 1 calc R U P A 1
C96 C 0.8863(17) -0.1602(19) 0.6327(15) 0.083(7) Uani 0.575(3) 1 d D U P A 1
H96 H 0.873816 -0.107292 0.619491 0.099 Uiso 0.575(3) 1 calc R U P A 1
Se9A Se 0.8267(3) -0.1429(3) 0.7074(3) 0.0812(10) Uani 0.425(3) 1 d . U P A 2
C91A C 0.693(2) -0.2088(15) 0.7622(18) 0.098(10) Uani 0.425(3) 1 d D U P A 2
H91A H 0.657131 -0.158417 0.739802 0.118 Uiso 0.425(3) 1 calc R U P A 2
C92A C 0.6665(18) -0.268(2) 0.793(2) 0.124(12) Uani 0.425(3) 1 d D U P A 2
H92A H 0.613042 -0.259528 0.787062 0.149 Uiso 0.425(3) 1 calc R U P A 2
C93A C 0.720(3) -0.3407(19) 0.832(2) 0.152(16) Uani 0.425(3) 1 d D U P A 2
H93A H 0.702430 -0.377013 0.863900 0.182 Uiso 0.425(3) 1 calc R U P A 2
C94A C 0.799(2) -0.3584(15) 0.822(3) 0.158(16) Uani 0.425(3) 1 d D U P A 2
H94A H 0.834074 -0.409844 0.837495 0.189 Uiso 0.425(3) 1 calc R U P A 2
C95A C 0.8260(17) -0.299(2) 0.790(3) 0.163(17) Uani 0.425(3) 1 d D U P A 2
H95A H 0.879850 -0.310451 0.785656 0.195 Uiso 0.425(3) 1 calc R U P A 2
C96A C 0.773(2) -0.2238(19) 0.765(2) 0.102(9) Uani 0.425(3) 1 d D U P A 2
Se10 Se 0.68567(14) 0.30915(14) 0.83705(12) 0.1044(8) Uani 1 1 d . U . . .
Se11 Se 0.85675(12) 0.33109(13) 0.68722(12) 0.0948(7) Uani 1 1 d . U . . .
Se12 Se 0.75869(10) 0.06136(11) 0.97231(10) 0.0738(6) Uani 1 1 d . U . . .
Se13 Se 0.85536(9) 0.10701(9) 0.78459(8) 0.0550(5) Uani 1 1 d . U . . .
Se14 Se 0.98082(10) 0.16141(11) 0.59279(10) 0.0715(6) Uani 1 1 d . U . . .
Se15 Se 1.01238(10) -0.08229(11) 0.71587(10) 0.0740(6) Uani 1 1 d . U . . .
Se16 Se 0.91103(11) -0.12751(11) 0.91285(11) 0.0816(6) Uani 1 1 d . U . . .
C7 C 1.0857(7) -0.2963(8) 0.8509(10) 0.0917(5) Uani 1 1 d D U . . .
H7 H 1.102548 -0.255282 0.840914 0.110 Uiso 1 1 calc R U . . .
N3 N 1.1368(8) -0.3731(7) 0.8842(15) 0.216(10) Uani 1 1 d D U . . .
C9 C 1.1151(9) -0.4368(6) 0.8985(10) 0.0917(5) Uani 1 1 d D U . . .
H9A H 1.158427 -0.483574 0.924549 0.138 Uiso 1 1 calc R U . . .
H9B H 1.102499 -0.439163 0.857067 0.138 Uiso 1 1 calc R U . . .
H9C H 1.069573 -0.431458 0.923880 0.138 Uiso 1 1 calc R U . . .
C8 C 1.2159(7) -0.3837(9) 0.8959(10) 0.0917(5) Uani 1 1 d D U . . .
H8A H 1.231303 -0.350168 0.856590 0.138 Uiso 1 1 calc R U . . .
H8B H 1.249336 -0.436713 0.905315 0.138 Uiso 1 1 calc R U . . .
H8C H 1.221212 -0.371541 0.933809 0.138 Uiso 1 1 calc R U . . .

loop_
_atom_site_aniso_label
_atom_site_aniso_U_11
_atom_site_aniso_U_22
_atom_site_aniso_U_33
_atom_site_aniso_U_23
_atom_site_aniso_U_13
_atom_site_aniso_U_12
Ag2 0.0667(9) 0.0852(11) 0.0600(10) -0.0359(9) 0.0093(7) -0.0164(7)
Ag8 0.0629(8) 0.0845(11) 0.0679(10) -0.0340(9) 0.0023(7) -0.0250(7)
Ag9 0.0755(10) 0.0736(10) 0.0737(11) -0.0224(9) -0.0011(8) -0.0199(8)
Ag10 0.0675(9) 0.0861(11) 0.0653(10) -0.0302(9) 0.0141(7) -0.0339(7)
C1 0.092(14) 0.130(15) 0.095(13) -0.048(12) 0.019(10) -0.065(11)
C2 0.15(2) 0.23(3) 0.20(2) -0.11(2) 0.076(19) -0.144(19)
C3 0.139(19) 0.14(2) 0.118(12) -0.029(17) -0.045(16) -0.070(15)
C4 0.39(3) 0.126(16) 0.190(18) -0.106(13) 0.162(17) -0.097(18)
C5 0.0827(10) 0.0971(12) 0.0910(12) -0.0352(10) 0.0041(9) -0.0301(8)
C6 0.0827(10) 0.0971(12) 0.0910(12) -0.0352(10) 0.0041(9) -0.0301(8)
C10 0.0827(10) 0.0971(12) 0.0910(12) -0.0352(10) 0.0041(9) -0.0301(8)
C11 0.074(10) 0.102(10) 0.122(14) -0.035(9) 0.013(8) -0.027(8)
C12 0.18(2) 0.175(19) 0.154(15) 0.005(15) -0.003(18) 0.046(15)
C13 0.17(2) 0.17(2) 0.21(2) -0.038(18) -0.06(2) 0.032(15)
C14 0.13(2) 0.20(2) 0.27(3) -0.091(19) -0.05(2) 0.029(16)
C15 0.21(3) 0.19(2) 0.24(2) -0.09(2) 0.03(2) 0.036(17)
C16 0.19(2) 0.172(19) 0.189(16) -0.056(16) 0.084(18) 0.024(15)
C21 0.086(11) 0.076(11) 0.064(7) -0.025(8) -0.007(7) -0.011(9)
C22 0.111(13) 0.141(16) 0.070(12) -0.033(13) 0.011(9) -0.023(12)
C23 0.174(19) 0.20(2) 0.073(14) -0.052(16) 0.036(13) -0.072(16)
C24 0.17(2) 0.153(18) 0.103(17) -0.072(16) 0.028(13) -0.044(18)
C25 0.19(2) 0.179(18) 0.086(14) -0.072(17) 0.016(13) -0.075(18)
C26 0.155(15) 0.144(16) 0.072(12) -0.054(13) -0.004(11) -0.058(13)
C31 0.097(11) 0.097(9) 0.077(11) -0.030(11) 0.000(9) -0.049(9)
C32 0.157(18) 0.151(17) 0.112(14) -0.054(14) 0.016(13) -0.105(13)
C33 0.17(2) 0.19(2) 0.19(2) -0.06(2) 0.024(17) -0.133(15)
C34 0.107(16) 0.19(2) 0.19(2) -0.04(2) 0.033(16) -0.098(13)
C35 0.115(17) 0.148(18) 0.148(17) -0.012(15) 0.026(13) -0.080(13)
C36 0.101(14) 0.127(15) 0.094(12) -0.048(13) 0.029(11) -0.062(11)
C41 0.118(11) 0.110(10) 0.124(16) -0.063(10) 0.003(11) 0.002(10)
C42 0.24(3) 0.198(19) 0.22(2) -0.052(17) 0.099(18) 0.055(18)
C43 0.25(3) 0.19(2) 0.25(3) -0.09(2) 0.09(2) 0.050(19)
C44 0.24(3) 0.22(2) 0.23(3) -0.036(19) 0.04(2) 0.11(2)
C45 0.23(3) 0.125(12) 0.21(3) -0.030(17) 0.027(19) 0.062(17)
C46 0.21(2) 0.114(11) 0.17(2) -0.010(15) 0.034(17) 0.050(16)
C51 0.065(9) 0.068(7) 0.104(13) -0.043(8) 0.016(8) -0.012(6)
C52 0.128(13) 0.060(8) 0.22(2) -0.020(15) 0.061(15) -0.013(8)
C53 0.135(16) 0.079(9) 0.23(2) -0.005(16) 0.013(19) 0.003(11)
C54 0.154(15) 0.114(14) 0.19(2) -0.024(19) -0.068(19) -0.018(14)
C55 0.176(17) 0.089(14) 0.19(2) -0.019(18) -0.066(17) 0.007(11)
C56 0.113(13) 0.120(12) 0.17(2) -0.036(16) -0.072(14) 0.023(9)
C61 0.119(14) 0.094(11) 0.070(8) -0.034(9) 0.031(7) -0.045(10)
C62 0.28(2) 0.109(13) 0.074(11) -0.019(10) 0.031(16) 0.004(17)
C63 0.30(3) 0.130(15) 0.071(13) -0.018(14) 0.053(17) -0.01(2)
C64 0.22(2) 0.137(18) 0.091(14) -0.041(13) 0.044(18) -0.026(19)
C65 0.163(18) 0.119(14) 0.093(14) -0.059(11) 0.056(14) -0.068(14)
C66 0.111(14) 0.095(11) 0.081(11) -0.049(9) 0.016(10) -0.043(10)
C71 0.068(8) 0.086(8) 0.046(9) -0.013(8) 0.002(7) -0.027(7)
C72 0.108(11) 0.081(9) 0.069(14) -0.014(10) 0.011(11) -0.035(8)
C73 0.143(14) 0.097(12) 0.101(17) 0.001(11) -0.026(14) -0.064(12)
C74 0.158(15) 0.117(14) 0.091(16) -0.021(14) 0.011(15) -0.102(14)
C75 0.111(14) 0.133(16) 0.102(17) -0.028(15) 0.022(12) -0.078(11)
C76 0.079(9) 0.112(13) 0.089(15) -0.014(11) 0.021(10) -0.055(8)
C81 0.055(8) 0.067(10) 0.060(8) -0.035(8) 0.010(6) -0.028(7)
C82 0.063(9) 0.119(14) 0.063(10) -0.048(11) 0.013(7) -0.031(9)
C83 0.111(12) 0.141(17) 0.060(11) -0.049(11) 0.013(10) -0.061(12)
C84 0.123(14) 0.154(18) 0.080(12) -0.077(13) 0.037(11) -0.058(13)
C85 0.123(14) 0.182(19) 0.114(16) -0.110(15) 0.007(11) 0.003(14)
C86 0.089(11) 0.121(15) 0.092(13) -0.075(12) -0.004(10) 0.022(10)
C101 0.110(13) 0.143(15) 0.093(13) -0.044(12) 0.022(9) -0.046(11)
C102 0.21(2) 0.222(18) 0.23(3) -0.049(19) -0.099(16) -0.072(18)
C103 0.19(2) 0.27(2) 0.34(3) -0.05(2) -0.113(19) -0.12(2)
C104 0.28(3) 0.27(3) 0.38(3) -0.08(3) -0.15(2) -0.12(3)
C105 0.34(3) 0.25(2) 0.38(3) -0.09(2) -0.17(2) -0.13(2)
C106 0.26(3) 0.202(16) 0.30(3) -0.086(19) -0.09(2) -0.113(19)
C111 0.135(15) 0.105(8) 0.129(16) -0.050(9) 0.028(11) -0.048(8)
C112 0.24(2) 0.104(11) 0.28(3) -0.094(19) -0.035(19) -0.022(14)
C113 0.27(3) 0.092(12) 0.31(3) -0.08(2) -0.02(2) -0.030(17)
C114 0.26(3) 0.086(16) 0.29(3) -0.064(18) -0.01(2) -0.012(17)
C115 0.28(3) 0.114(18) 0.29(3) -0.098(19) -0.07(2) 0.041(17)
C116 0.26(3) 0.096(14) 0.22(3) -0.061(16) -0.066(17) 0.006(14)
C121 0.079(11) 0.100(10) 0.052(7) -0.034(7) 0.016(7) -0.043(8)
C122 0.089(12) 0.111(14) 0.052(9) -0.043(10) 0.020(9) -0.051(9)
C123 0.085(13) 0.119(16) 0.066(10) -0.025(12) 0.009(10) -0.051(10)
C124 0.113(15) 0.133(16) 0.064(10) 0.000(12) -0.007(11) -0.067(11)
C125 0.120(16) 0.180(19) 0.047(10) -0.010(11) 0.010(11) -0.098(12)
C126 0.116(14) 0.167(17) 0.054(8) -0.031(11) 0.005(10) -0.092(11)
C131 0.068(9) 0.101(12) 0.059(9) -0.033(9) 0.002(7) -0.037(7)
C132 0.083(12) 0.177(17) 0.084(11) -0.059(13) 0.020(9) -0.071(11)
C133 0.092(14) 0.24(2) 0.122(13) -0.079(17) 0.018(12) -0.094(13)
C134 0.082(14) 0.23(2) 0.120(14) -0.077(17) -0.001(12) -0.086(13)
C135 0.147(18) 0.26(2) 0.106(13) -0.038(17) -0.013(12) -0.150(16)
C136 0.110(14) 0.27(2) 0.059(9) -0.030(16) -0.007(10) -0.117(14)
C141 0.063(8) 0.115(14) 0.067(12) -0.027(10) 0.003(7) -0.033(6)
C142 0.071(10) 0.110(12) 0.093(14) -0.039(10) -0.004(9) -0.038(9)
C143 0.074(11) 0.162(16) 0.139(17) -0.080(14) -0.021(11) -0.041(11)
C144 0.087(14) 0.18(2) 0.15(2) -0.055(16) -0.036(12) -0.062(12)
C145 0.099(15) 0.184(17) 0.16(2) -0.048(15) -0.023(13) -0.062(13)
C146 0.092(14) 0.137(16) 0.132(18) -0.007(12) -0.031(12) -0.050(10)
C151 0.077(7) 0.085(11) 0.099(13) -0.048(10) -0.006(8) -0.024(7)
C152 0.069(9) 0.145(16) 0.138(17) -0.067(13) -0.003(11) -0.010(12)
C153 0.067(10) 0.182(19) 0.15(2) -0.076(16) -0.008(12) -0.003(13)
C154 0.111(12) 0.22(2) 0.13(2) -0.070(17) -0.041(15) -0.003(15)
C155 0.118(14) 0.20(2) 0.133(17) -0.105(15) 0.009(13) -0.066(15)
C156 0.098(12) 0.145(16) 0.087(15) -0.059(12) 0.002(10) -0.043(12)
C161 0.083(12) 0.097(8) 0.098(10) -0.033(9) 0.012(8) -0.042(9)
C162 0.22(2) 0.072(12) 0.19(2) -0.024(13) 0.096(16) -0.032(14)
C163 0.23(2) 0.090(13) 0.24(3) -0.032(15) 0.126(17) -0.062(17)
C164 0.21(2) 0.125(16) 0.21(2) -0.020(18) 0.098(16) -0.028(18)
C165 0.17(2) 0.139(18) 0.14(2) -0.013(17) 0.066(14) -0.031(17)
C166 0.106(15) 0.148(16) 0.117(17) -0.038(13) 0.038(11) -0.042(12)
Cd1 0.0736(9) 0.0957(11) 0.0700(10) -0.0309(9) -0.0038(8) -0.0341(8)
Cd3 0.0702(9) 0.0903(11) 0.0818(11) -0.0329(9) 0.0061(8) -0.0247(8)
Cd4 0.0706(9) 0.0986(11) 0.0647(10) -0.0298(9) 0.0121(7) -0.0325(8)
Cd6 0.0738(9) 0.0779(10) 0.0664(10) -0.0236(8) -0.0039(8) -0.0162(7)
Cd7 0.0801(10) 0.1022(12) 0.0787(11) -0.0414(10) 0.0059(8) -0.0303(8)
Cd9 0.0827(10) 0.0971(12) 0.0910(12) -0.0352(10) 0.0041(9) -0.0301(8)
N1 0.078(11) 0.120(14) 0.114(12) -0.056(11) 0.017(10) -0.050(9)
N2 0.43(3) 0.105(14) 0.222(19) -0.105(12) 0.207(18) -0.138(14)
O1 0.076(8) 0.099(10) 0.070(8) -0.018(8) -0.008(6) -0.043(6)
O2 0.138(10) 0.111(10) 0.096(8) -0.054(8) 0.019(7) -0.062(8)
O3 0.073(6) 0.135(7) 0.089(10) -0.027(6) 0.014(6) -0.021(6)
O4 0.106(9) 0.118(8) 0.155(11) -0.045(8) 0.037(9) -0.063(8)
Se1 0.0717(12) 0.0879(15) 0.0707(14) -0.0328(12) 0.0028(10) -0.0289(10)
Se2 0.0682(12) 0.0782(14) 0.0654(13) -0.0275(11) -0.0006(10) -0.0262(10)
Se3 0.0766(13) 0.0937(15) 0.0646(14) -0.0336(12) 0.0028(10) -0.0296(11)
Se4 0.0754(13) 0.0913(15) 0.0677(14) -0.0302(12) 0.0065(10) -0.0313(11)
Se5 0.0557(10) 0.0576(11) 0.0473(11) -0.0191(9) 0.0024(8) -0.0131(8)
Se6 0.0680(12) 0.0728(14) 0.0715(14) -0.0234(12) 0.0003(10) -0.0122(10)
Se7 0.0541(10) 0.0662(12) 0.0496(11) -0.0189(10) 0.0058(8) -0.0205(8)
Se8 0.0521(10) 0.0686(12) 0.0455(11) -0.0254(10) 0.0045(8) -0.0192(8)
Se9 0.078(2) 0.079(2) 0.079(3) -0.027(2) 0.001(2) -0.0257(14)
C91 0.072(14) 0.100(12) 0.086(13) -0.039(11) 0.009(11) -0.031(11)
C92 0.11(2) 0.100(14) 0.11(2) -0.048(13) 0.022(17) -0.032(17)
C93 0.13(2) 0.119(19) 0.14(3) -0.069(17) 0.01(2) -0.004(19)
C94 0.07(2) 0.16(2) 0.11(2) -0.09(2) -0.005(16) -0.006(19)
C95 0.076(19) 0.16(2) 0.078(16) -0.069(16) -0.008(13) -0.044(18)
C96 0.082(17) 0.106(15) 0.078(14) -0.044(12) -0.001(12) -0.045(14)
Se9A 0.078(2) 0.079(2) 0.079(3) -0.027(2) 0.001(2) -0.0257(14)
C91A 0.18(2) 0.11(2) 0.08(2) -0.084(19) 0.07(2) -0.095(16)
C92A 0.21(3) 0.12(2) 0.12(3) -0.08(2) 0.07(3) -0.113(19)
C93A 0.23(3) 0.10(2) 0.18(3) -0.08(2) 0.05(3) -0.12(2)
C94A 0.23(3) 0.108(16) 0.19(3) -0.07(2) 0.03(3) -0.10(2)
C95A 0.21(3) 0.109(14) 0.15(3) -0.02(3) 0.05(3) -0.075(16)
C96A 0.18(2) 0.101(10) 0.08(2) -0.059(17) 0.024(17) -0.085(14)
Se10 0.1187(18) 0.1208(19) 0.0935(18) -0.0573(16) 0.0263(14) -0.0526(15)
Se11 0.0940(15) 0.1031(17) 0.0961(18) -0.0432(15) 0.0112(13) -0.0425(13)
Se12 0.0667(12) 0.0988(15) 0.0626(13) -0.0366(12) 0.0104(10) -0.0337(10)
Se13 0.0519(10) 0.0629(12) 0.0479(11) -0.0205(10) 0.0046(8) -0.0203(8)
Se14 0.0619(11) 0.0825(14) 0.0671(14) -0.0281(11) 0.0076(10) -0.0254(10)
Se15 0.0723(12) 0.0792(14) 0.0649(13) -0.0315(11) 0.0037(10) -0.0186(10)
Se16 0.0725(13) 0.0843(15) 0.0757(15) -0.0232(12) 0.0000(11) -0.0238(10)
C7 0.0827(10) 0.0971(12) 0.0910(12) -0.0352(10) 0.0041(9) -0.0301(8)
N3 0.132(11) 0.121(9) 0.33(2) -0.009(16) -0.067(16) -0.053(9)
C9 0.0827(10) 0.0971(12) 0.0910(12) -0.0352(10) 0.0041(9) -0.0301(8)
C8 0.0827(10) 0.0971(12) 0.0910(12) -0.0352(10) 0.0041(9) -0.0301(8)

loop_
_atom_type_symbol
_atom_type_description
_atom_type_scat_dispersion_real
_atom_type_scat_dispersion_imag
_atom_type_scat_source
C C 0.0033 0.0016 'International Tables Vol C Tables 4.2.6.8 and 6.1.1.4'
H H 0.0000 0.0000 'International Tables Vol C Tables 4.2.6.8 and 6.1.1.4'
Se Se -0.0929 2.2259 'International Tables Vol C Tables 4.2.6.8 and 6.1.1.4'
Ag Ag -0.8971 1.1015 'International Tables Vol C Tables 4.2.6.8 and 6.1.1.4'
Cd Cd -0.8075 1.2024 'International Tables Vol C Tables 4.2.6.8 and 6.1.1.4'
N N 0.0061 0.0033 'International Tables Vol C Tables 4.2.6.8 and 6.1.1.4'
O O 0.0106 0.0060 'International Tables Vol C Tables 4.2.6.8 and 6.1.1.4'

loop_
_geom_angle_atom_site_label_1
_geom_angle_atom_site_label_2
_geom_angle_atom_site_label_3
_geom_angle
Se8 Ag2 Se6 118.22(7)
Se8 Ag2 Se5 99.89(7)
Se6 Ag2 Se5 106.91(8)
Se8 Ag2 Se2 120.49(7)
Se6 Ag2 Se2 108.14(7)
Se5 Ag2 Se2 100.14(7)
Se14 Ag8 Se15 112.79(8)
Se14 Ag8 Se13 117.05(8)
Se15 Ag8 Se13 117.06(8)
Se14 Ag8 Se8 103.80(7)
Se15 Ag8 Se8 106.30(7)
Se13 Ag8 Se8 96.75(6)
Se1 Ag9 Se4 114.28(8)
Se1 Ag9 Se7 106.21(8)
Se4 Ag9 Se7 104.16(7)
Se1 Ag9 Se5 116.31(8)
Se4 Ag9 Se5 114.81(8)
Se7 Ag9 Se5 98.43(7)
Se16 Ag10 Se12 111.68(8)
Se16 Ag10 Se7 116.55(8)
Se12 Ag10 Se7 118.15(7)
Se16 Ag10 Se13 103.63(7)
Se12 Ag10 Se13 103.63(8)
Se7 Ag10 Se13 100.29(7)
O1 C1 N1 124(2)
O1 C1 H1 117.8
N1 C1 H1 117.8
N1 C2 H2A 109.5
N1 C2 H2B 109.5
H2A C2 H2B 109.5
N1 C2 H2C 109.5
H2A C2 H2C 109.5
H2B C2 H2C 109.5
N1 C3 H3A 109.5
N1 C3 H3B 109.5
H3A C3 H3B 109.5
N1 C3 H3C 109.5
H3A C3 H3C 109.5
H3B C3 H3C 109.5
O2 C4 N2 117.9(12)
O2 C4 H4 121.0
N2 C4 H4 121.0
N2 C5 H5A 109.5
N2 C5 H5B 109.5
H5A C5 H5B 109.5
N2 C5 H5C 109.5
H5A C5 H5C 109.5
H5B C5 H5C 109.5
N2 C6 H6A 109.5
N2 C6 H6B 109.5
H6A C6 H6B 109.5
N2 C6 H6C 109.5
H6A C6 H6C 109.5
H6B C6 H6C 109.5
O4 C10 H10A 109.5
O4 C10 H10B 109.5
H10A C10 H10B 109.5
O4 C10 H10C 109.5
H10A C10 H10C 109.5
H10B C10 H10C 109.5
C12 C11 C16 119.3(6)
C12 C11 Se1 125.6(14)
C16 C11 Se1 114.3(14)
C11 C12 C13 120.6(6)
C11 C12 H12 119.7
C13 C12 H12 119.7
C14 C13 C12 119.9(6)
C14 C13 H13 120.0
C12 C13 H13 120.0
C13 C14 C15 119.8(6)
C13 C14 H14 120.1
C15 C14 H14 120.1
C16 C15 C14 119.8(6)
C16 C15 H15 120.1
C14 C15 H15 120.1
C15 C16 C11 119.7(6)
C15 C16 H16 120.1
C11 C16 H16 120.1
C26 C21 C22 119(2)
C26 C21 Se2 124.3(18)
C22 C21 Se2 117.0(16)
C21 C22 C23 112(2)
C21 C22 H22 123.9
C23 C22 H22 123.9
C24 C23 C22 131(3)
C24 C23 H23 114.7
C22 C23 H23 114.7
C25 C24 C23 112(3)
C25 C24 H24 124.2
C23 C24 H24 124.2
C24 C25 C26 129(3)
C24 C25 H25 115.4
C26 C25 H25 115.4
C21 C26 C25 117(3)
C21 C26 H26 121.5
C25 C26 H26 121.5
C36 C31 C32 120(2)
C36 C31 Se3 124.4(17)
C32 C31 Se3 115.1(18)
C31 C32 C33 123(3)
C31 C32 H32 118.4
C33 C32 H32 118.4
C32 C33 C34 116(3)
C32 C33 H33 122.2
C34 C33 H33 122.2
C33 C34 C35 121(3)
C33 C34 H34 119.7
C35 C34 H34 119.7
C36 C35 C34 117(3)
C36 C35 H35 121.3
C34 C35 H35 121.3
C31 C36 C35 123(2)
C31 C36 H36 118.6
C35 C36 H36 118.6
C42 C41 C46 109(2)
C42 C41 Se4 125.6(18)
C46 C41 Se4 124.5(16)
C41 C42 C43 130(2)
C41 C42 H42 115.2
C43 C42 H42 115.2
C44 C43 C42 110(2)
C44 C43 H43 125.0
C42 C43 H43 125.0
C43 C44 C45 129(2)
C43 C44 H44 115.3
C45 C44 H44 115.3
C44 C45 C46 108(2)
C44 C45 H45 125.8
C46 C45 H45 125.8
C41 C46 C45 130(2)
C41 C46 H46 114.9
C45 C46 H46 114.9
C52 C51 C56 118.2(7)
C52 C51 Se5 119.9(10)
C56 C51 Se5 117.4(9)
C51 C52 C53 119.2(6)
C51 C52 H52 120.4
C53 C52 H52 120.4
C54 C53 C52 119.5(6)
C54 C53 H53 120.3
C52 C53 H53 120.3
C53 C54 C55 119.2(8)
C53 C54 H54 120.4
C55 C54 H54 120.4
C54 C55 C56 119.3(6)
C54 C55 H55 120.4
C56 C55 H55 120.4
C51 C56 C55 119.1(6)
C51 C56 H56 120.5
C55 C56 H56 120.5
C62 C61 C66 122(2)
C62 C61 Se6 114.1(18)
C66 C61 Se6 124.3(16)
C61 C62 C63 116(2)
C61 C62 H62 122.2
C63 C62 H62 122.2
C64 C63 C62 118(3)
C64 C63 H63 121.0
C62 C63 H63 121.0
C65 C64 C63 126(3)
C65 C64 H64 117.1
C63 C64 H64 117.1
C64 C65 C66 117(3)
C64 C65 H65 121.7
C66 C65 H65 121.7
C65 C66 C61 122(2)
C65 C66 H66 119.0
C61 C66 H66 119.0
C76 C71 C72 114.8(18)
C76 C71 Se7 124.5(14)
C72 C71 Se7 120.3(14)
C71 C72 C73 125(2)
C71 C72 H72 117.3
C73 C72 H72 117.3
C74 C73 C72 113(2)
C74 C73 H73 123.5
C72 C73 H73 123.5
C75 C74 C73 121(2)
C75 C74 H74 119.4
C73 C74 H74 119.4
C74 C75 C76 123(3)
C74 C75 H75 118.7
C76 C75 H75 118.7
C75 C76 C71 121(2)
C75 C76 H76 119.3
C71 C76 H76 119.3
C86 C81 C82 118.1(17)
C86 C81 Se8 120.4(13)
C82 C81 Se8 121.0(13)
C81 C82 C83 120.6(18)
C81 C82 H82 119.7
C83 C82 H82 119.7
C84 C83 C82 121(2)
C84 C83 H83 119.3
C82 C83 H83 119.3
C83 C84 C85 119(2)
C83 C84 H84 120.7
C85 C84 H84 120.7
C86 C85 C84 118(2)
C86 C85 H85 121.0
C84 C85 H85 121.0
C81 C86 C85 123(2)
C81 C86 H86 118.6
C85 C86 H86 118.6
C102 C101 C106 119.0(8)
C102 C101 Se10 135.7(14)
C106 C101 Se10 105.3(14)
C101 C102 C103 121.9(8)
C101 C102 H102 119.0
C103 C102 H102 119.0
C102 C103 C104 118.9(8)
C102 C103 H103 120.5
C104 C103 H103 120.5
C103 C104 C105 118.2(9)
C103 C104 H104 120.9
C105 C104 H104 120.9
C104 C105 C106 118.6(10)
C104 C105 H105 120.7
C106 C105 H105 120.7
C101 C106 C105 117.9(9)
C101 C106 H106 121.1
C105 C106 H106 121.1
C112 C111 C116 100(2)
C112 C111 Se11 124.1(19)
C116 C111 Se11 132.4(19)
C111 C112 C113 131(3)
C111 C112 H112 114.7
C113 C112 H112 114.7
C114 C113 C112 115(3)
C114 C113 H113 122.7
C112 C113 H113 122.7
C115 C114 C113 124(3)
C115 C114 H114 117.8
C113 C114 H114 117.8
C114 C115 C116 108(3)
C114 C115 H115 126.0
C116 C115 H115 126.0
C115 C116 C111 139(3)
C115 C116 H116 110.7
C111 C116 H116 110.7
C126 C121 C122 114.7(17)
C126 C121 Se12 121.3(14)
C122 C121 Se12 123.9(14)
C123 C122 C121 120.3(18)
C123 C122 H122 119.8
C121 C122 H122 119.8
C122 C123 C124 122.5(19)
C122 C123 H123 118.7
C124 C123 H123 118.7
C125 C124 C123 120(2)
C125 C124 H124 120.2
C123 C124 H124 120.2
C124 C125 C126 120(2)
C124 C125 H125 120.1
C126 C125 H125 120.1
C125 C126 C121 122.8(18)
C125 C126 H126 118.6
C121 C126 H126 118.6
C136 C131 C132 116.0(17)
C136 C131 Se13 124.2(16)
C132 C131 Se13 119.6(14)
C133 C132 C131 126(2)
C133 C132 H132 117.1
C131 C132 H132 117.1
C132 C133 C134 115(2)
C132 C133 H133 122.6
C134 C133 H133 122.6
C135 C134 C133 114(2)
C135 C134 H134 123.0
C133 C134 H134 123.0
C134 C135 C136 131(3)
C134 C135 H135 114.3
C136 C135 H135 114.3
C131 C136 C135 118(2)
C131 C136 H136 121.2
C135 C136 H136 121.2
C146 C141 C142 114.7(19)
C146 C141 Se14 120.6(16)
C142 C141 Se14 122.2(17)
C141 C142 C143 124(2)
C141 C142 H142 118.2
C143 C142 H142 118.2
C144 C143 C142 121(2)
C144 C143 H143 119.4
C142 C143 H143 119.4
C143 C144 C145 119(2)
C143 C144 H144 120.4
C145 C144 H144 120.4
C144 C145 C146 115(2)
C144 C145 H145 122.3
C146 C145 H145 122.3
C141 C146 C145 123(2)
C141 C146 H146 118.3
C145 C146 H146 118.3
C156 C151 C152 122(2)
C156 C151 Se15 123.4(16)
C152 C151 Se15 115.1(17)
C151 C152 C153 112(2)
C151 C152 H152 123.9
C153 C152 H152 123.9
C154 C153 C152 125(3)
C154 C153 H153 117.6
C152 C153 H153 117.6
C153 C154 C155 122(3)
C153 C154 H154 119.2
C155 C154 H154 119.2
C156 C155 C154 112(2)
C156 C155 H155 124.0
C154 C155 H155 124.0
C155 C156 C151 127(2)
C155 C156 H156 116.7
C151 C156 H156 116.7
C162 C161 C166 118(2)
C162 C161 Se16 120.4(16)
C166 C161 Se16 121.1(17)
C163 C162 C161 116(2)
C163 C162 H162 122.0
C161 C162 H162 122.0
C162 C163 C164 123(3)
C162 C163 H163 118.7
C164 C163 H163 118.7
C163 C164 C165 117(3)
C163 C164 H164 121.7
C165 C164 H164 121.7
C164 C165 C166 118(3)
C164 C165 H165 120.8
C166 C165 H165 120.8
C165 C166 C161 122(3)
C165 C166 H166 118.8
C161 C166 H166 118.8
O1 Cd1 Se2 101.4(3)
O1 Cd1 Se1 99.7(3)
Se2 Cd1 Se1 117.97(8)
O1 Cd1 Se3 99.6(3)
Se2 Cd1 Se3 119.45(8)
Se1 Cd1 Se3 113.28(8)
O4 Cd3 Se14 100.1(3)
O4 Cd3 Se6 96.1(3)
Se14 Cd3 Se6 115.07(8)
O4 Cd3 Se11 107.4(4)
Se14 Cd3 Se11 118.56(8)
Se6 Cd3 Se11 115.11(8)
Se9A Cd4 Se3 109.49(15)
Se9A Cd4 Se7 119.25(15)
Se3 Cd4 Se7 119.59(7)
Se9A Cd4 Se8 102.38(15)
Se3 Cd4 Se8 100.55(7)
Se7 Cd4 Se8 101.55(7)
Se3 Cd4 Se9 117.29(11)
Se7 Cd4 Se9 99.18(11)
Se8 Cd4 Se9 118.66(11)
Se10 Cd6 Se11 110.99(9)
Se10 Cd6 Se5 100.04(8)
Se11 Cd6 Se5 124.20(8)
Se10 Cd6 Se13 120.16(8)
Se11 Cd6 Se13 103.59(7)
Se5 Cd6 Se13 98.70(7)
O2 Cd7 Se4 100.8(3)
O2 Cd7 Se10 100.1(3)
Se4 Cd7 Se10 117.96(9)
O2 Cd7 Se12 99.0(3)
Se4 Cd7 Se12 116.42(9)
Se10 Cd7 Se12 116.82(9)
O3 Cd9 Se9 97.1(3)
O3 Cd9 Se15 99.5(3)
Se9 Cd9 Se15 120.14(13)
O3 Cd9 Se16 103.0(3)
Se9 Cd9 Se16 115.02(13)
Se15 Cd9 Se16 116.30(9)
O3 Cd9 Se9A 98.0(3)
Se15 Cd9 Se9A 98.28(15)
Se16 Cd9 Se9A 135.21(16)
C1 N1 C2 118(2)
C1 N1 C3 119.2(19)
C2 N1 C3 122(2)
C4 N2 C5 123.4(13)
C4 N2 C6 112.0(10)
C5 N2 C6 123.4(14)
C1 O1 Cd1 125.8(13)
C4 O2 Cd7 121.4(10)
C7 O3 Cd9 112.3(9)
C10 O4 Cd3 120.1(13)
C10 O4 H4O 119.9
Cd3 O4 H4O 119.9
C11 Se1 Cd1 104.1(7)
C11 Se1 Ag9 104.5(6)
Cd1 Se1 Ag9 99.59(8)
C21 Se2 Cd1 106.7(6)
C21 Se2 Ag2 110.6(6)
Cd1 Se2 Ag2 98.57(7)
C31 Se3 Cd1 94.0(6)
C31 Se3 Cd4 106.7(6)
Cd1 Se3 Cd4 101.69(8)
C41 Se4 Cd7 101.4(7)
C41 Se4 Ag9 106.3(7)
Cd7 Se4 Ag9 100.26(8)
C51 Se5 Cd6 106.1(5)
C51 Se5 Ag2 101.0(6)
Cd6 Se5 Ag2 108.94(7)
C51 Se5 Ag9 104.5(5)
Cd6 Se5 Ag9 117.87(7)
Ag2 Se5 Ag9 116.31(8)
C61 Se6 Cd3 98.4(6)
C61 Se6 Ag2 104.2(6)
Cd3 Se6 Ag2 101.38(8)
C71 Se7 Ag10 103.5(5)
C71 Se7 Cd4 104.9(6)
Ag10 Se7 Cd4 114.54(7)
C71 Se7 Ag9 107.8(5)
Ag10 Se7 Ag9 113.78(8)
Cd4 Se7 Ag9 111.38(7)
C81 Se8 Ag2 103.3(5)
C81 Se8 Cd4 101.9(5)
Ag2 Se8 Cd4 114.42(7)
C81 Se8 Ag8 108.6(4)
Ag2 Se8 Ag8 113.49(7)
Cd4 Se8 Ag8 113.71(7)
C91 Se9 Cd9 94.0(9)
C91 Se9 Cd4 111.1(9)
Cd9 Se9 Cd4 100.91(14)
C92 C91 C96 115(3)
C92 C91 Se9 123(3)
C96 C91 Se9 122(3)
C91 C92 C93 126(4)
C91 C92 H92 116.9
C93 C92 H92 116.9
C94 C93 C92 120(4)
C94 C93 H93 120.2
C92 C93 H93 120.2
C93 C94 C95 110(4)
C93 C94 H94 124.9
C95 C94 H94 124.9
C96 C95 C94 132(4)
C96 C95 H95 114.1
C94 C95 H95 114.1
C95 C96 C91 115(3)
C95 C96 H96 122.3
C91 C96 H96 122.3
C96A Se9A Cd4 103.1(11)
C96A Se9A Cd9 105.0(11)
Cd4 Se9A Cd9 98.8(2)
C96A C91A C92A 120.0(6)
C96A C91A H91A 120.0
C92A C91A H91A 120.0
C93A C92A C91A 119.2(8)
C93A C92A H92A 120.4
C91A C92A H92A 120.4
C92A C93A C94A 118.6(10)
C92A C93A H93A 120.7
C94A C93A H93A 120.7
C95A C94A C93A 119.4(8)
C95A C94A H94A 120.3
C93A C94A H94A 120.3
C94A C95A C96A 119.7(6)
C94A C95A H95A 120.2
C96A C95A H95A 120.2
C91A C96A C95A 119.4(8)
C91A C96A Se9A 125(2)
C95A C96A Se9A 113(2)
C101 Se10 Cd7 102.3(7)
C101 Se10 Cd6 104.4(7)
Cd7 Se10 Cd6 100.60(9)
C111 Se11 Cd3 105.3(8)
C111 Se11 Cd6 105.0(8)
Cd3 Se11 Cd6 99.02(9)
C121 Se12 Cd7 102.5(5)
C121 Se12 Ag10 104.1(6)
Cd7 Se12 Ag10 100.55(8)
C131 Se13 Cd6 99.4(6)
C131 Se13 Ag8 104.9(6)
Cd6 Se13 Ag8 114.97(7)
C131 Se13 Ag10 106.5(6)
Cd6 Se13 Ag10 113.24(7)
Ag8 Se13 Ag10 115.61(8)
C141 Se14 Cd3 103.7(7)
C141 Se14 Ag8 109.5(6)
Cd3 Se14 Ag8 101.92(8)
C151 Se15 Cd9 102.2(6)
C151 Se15 Ag8 104.7(6)
Cd9 Se15 Ag8 100.09(8)
C161 Se16 Cd9 103.9(6)
C161 Se16 Ag10 108.8(6)
Cd9 Se16 Ag10 100.02(8)
O3 C7 N3 116.4(11)
O3 C7 H7 121.8
N3 C7 H7 121.8
C7 N3 C9 124.0(9)
C7 N3 C8 115.0(10)
C9 N3 C8 120.6(11)
N3 C9 H9A 109.5
N3 C9 H9B 109.5
H9A C9 H9B 109.5
N3 C9 H9C 109.5
H9A C9 H9C 109.5
H9B C9 H9C 109.5
N3 C8 H8A 109.5
N3 C8 H8B 109.5
H8A C8 H8B 109.5
N3 C8 H8C 109.5
H8A C8 H8C 109.5
H8B C8 H8C 109.5

loop_
_geom_bond_atom_site_label_1
_geom_bond_atom_site_label_2
_geom_bond_distance
Ag2 Se8 2.662(2)
Ag2 Se6 2.666(3)
Ag2 Se5 2.670(2)
Ag2 Se2 2.674(2)
Ag8 Se14 2.650(2)
Ag8 Se15 2.657(2)
Ag8 Se13 2.684(2)
Ag8 Se8 2.7130(19)
Ag9 Se1 2.665(2)
Ag9 Se4 2.671(3)
Ag9 Se7 2.698(2)
Ag9 Se5 2.707(2)
Ag10 Se16 2.658(2)
Ag10 Se12 2.664(2)
Ag10 Se7 2.677(2)
Ag10 Se13 2.698(2)
C1 O1 1.203(19)
C1 N1 1.34(2)
C1 H1 0.9300
C2 N1 1.36(2)
C2 H2A 0.9600
C2 H2B 0.9600
C2 H2C 0.9600
C3 N1 1.49(3)
C3 H3A 0.9600
C3 H3B 0.9600
C3 H3C 0.9600
C4 O2 1.208(9)
C4 N2 1.397(10)
C4 H4 0.9300
C5 N2 1.399(9)
C5 H5A 0.9600
C5 H5B 0.9600
C5 H5C 0.9600
C6 N2 1.411(9)
C6 H6A 0.9600
C6 H6B 0.9600
C6 H6C 0.9600
C10 O4 1.354(9)
C10 H10A 0.9600
C10 H10B 0.9600
C10 H10C 0.9600
C11 C12 1.360(8)
C11 C16 1.374(8)
C11 Se1 1.880(13)
C12 C13 1.371(8)
C12 H12 0.9300
C13 C14 1.360(8)
C13 H13 0.9300
C14 C15 1.372(8)
C14 H14 0.9300
C15 C16 1.368(8)
C15 H15 0.9300
C16 H16 0.9300
C21 C26 1.33(2)
C21 C22 1.41(3)
C21 Se2 1.90(2)
C22 C23 1.46(3)
C22 H22 0.9300
C23 C24 1.26(3)
C23 H23 0.9300
C24 C25 1.22(3)
C24 H24 0.9300
C25 C26 1.44(3)
C25 H25 0.9300
C26 H26 0.9300
C31 C36 1.36(3)
C31 C32 1.37(2)
C31 Se3 1.91(2)
C32 C33 1.40(3)
C32 H32 0.9300
C33 C34 1.45(4)
C33 H33 0.9300
C34 C35 1.46(4)
C34 H34 0.9300
C35 C36 1.37(3)
C35 H35 0.9300
C36 H36 0.9300
C41 C42 1.372(10)
C41 C46 1.385(10)
C41 Se4 1.911(17)
C42 C43 1.377(10)
C42 H42 0.9300
C43 C44 1.367(10)
C43 H43 0.9300
C44 C45 1.381(10)
C44 H44 0.9300
C45 C46 1.388(10)
C45 H45 0.9300
C46 H46 0.9300
C51 C52 1.362(8)
C51 C56 1.377(8)
C51 Se5 1.942(10)
C52 C53 1.379(8)
C52 H52 0.9300
C53 C54 1.362(8)
C53 H53 0.9300
C54 C55 1.363(8)
C54 H54 0.9300
C55 C56 1.381(8)
C55 H55 0.9300
C56 H56 0.9300
C61 C62 1.33(3)
C61 C66 1.43(2)
C61 Se6 1.93(2)
C62 C63 1.51(3)
C62 H62 0.9300
C63 C64 1.34(3)
C63 H63 0.9300
C64 C65 1.34(3)
C64 H64 0.9300
C65 C66 1.36(3)
C65 H65 0.9300
C66 H66 0.9300
C71 C76 1.37(2)
C71 C72 1.37(2)
C71 Se7 1.903(18)
C72 C73 1.41(2)
C72 H72 0.9300
C73 C74 1.41(3)
C73 H73 0.9300
C74 C75 1.31(3)
C74 H74 0.9300
C75 C76 1.33(2)
C75 H75 0.9300
C76 H76 0.9300
C81 C86 1.33(2)
C81 C82 1.36(2)
C81 Se8 1.954(17)
C82 C83 1.38(2)
C82 H82 0.9300
C83 C84 1.32(2)
C83 H83 0.9300
C84 C85 1.41(3)
C84 H84 0.9300
C85 C86 1.37(3)
C85 H85 0.9300
C86 H86 0.9300
C101 C102 1.351(8)
C101 C106 1.383(9)
C101 Se10 1.867(15)
C102 C103 1.367(8)
C102 H102 0.9300
C103 C104 1.373(9)
C103 H103 0.9300
C104 C105 1.376(9)
C104 H104 0.9300
C105 C106 1.384(9)
C105 H105 0.9300
C106 H106 0.9300
C111 C112 1.366(10)
C111 C116 1.375(10)
C111 Se11 1.77(2)
C112 C113 1.386(10)
C112 H112 0.9300
C113 C114 1.360(10)
C113 H113 0.9300
C114 C115 1.358(10)
C114 H114 0.9300
C115 C116 1.368(10)
C115 H115 0.9300
C116 H116 0.9300
C121 C126 1.41(2)
C121 C122 1.43(2)
C121 Se12 1.896(18)
C122 C123 1.35(2)
C122 H122 0.9300
C123 C124 1.37(2)
C123 H123 0.9300
C124 C125 1.33(2)
C124 H124 0.9300
C125 C126 1.38(2)
C125 H125 0.9300
C126 H126 0.9300
C131 C136 1.28(2)
C131 C132 1.41(2)
C131 Se13 1.890(16)
C132 C133 1.35(2)
C132 H132 0.9300
C133 C134 1.48(3)
C133 H133 0.9300
C134 C135 1.21(3)
C134 H134 0.9300
C135 C136 1.41(2)
C135 H135 0.9300
C136 H136 0.9300
C141 C146 1.31(2)
C141 C142 1.35(2)
C141 Se14 1.892(18)
C142 C143 1.39(2)
C142 H142 0.9300
C143 C144 1.31(3)
C143 H143 0.9300
C144 C145 1.39(3)
C144 H144 0.9300
C145 C146 1.47(3)
C145 H145 0.9300
C146 H146 0.9300
C151 C156 1.34(3)
C151 C152 1.39(3)
C151 Se15 1.943(17)
C152 C153 1.41(3)
C152 H152 0.9300
C153 C154 1.28(3)
C153 H153 0.9300
C154 C155 1.45(3)
C154 H154 0.9300
C155 C156 1.33(2)
C155 H155 0.9300
C156 H156 0.9300
C161 C162 1.372(10)
C161 C166 1.383(10)
C161 Se16 1.92(2)
C162 C163 1.366(10)
C162 H162 0.9300
C163 C164 1.367(10)
C163 H163 0.9300
C164 C165 1.370(10)
C164 H164 0.9300
C165 C166 1.372(10)
C165 H165 0.9300
C166 H166 0.9300
Cd1 O1 2.319(11)
Cd1 Se2 2.591(2)
Cd1 Se1 2.604(3)
Cd1 Se3 2.625(2)
Cd3 O4 2.446(14)
Cd3 Se14 2.602(2)
Cd3 Se6 2.605(2)
Cd3 Se11 2.612(3)
Cd4 Se9A 2.614(6)
Cd4 Se3 2.660(2)
Cd4 Se7 2.686(2)
Cd4 Se8 2.696(2)
Cd4 Se9 2.698(4)
Cd6 Se10 2.640(3)
Cd6 Se11 2.649(3)
Cd6 Se5 2.668(2)
Cd6 Se13 2.684(2)
Cd7 O2 2.362(12)
Cd7 Se4 2.579(2)
Cd7 Se10 2.593(3)
Cd7 Se12 2.596(2)
Cd9 O3 2.483(10)
Cd9 Se9 2.563(4)
Cd9 Se15 2.599(3)
Cd9 Se16 2.607(3)
Cd9 Se9A 2.730(6)
O3 C7 1.242(9)
O4 H4O 0.9300
Se9 C91 1.96(3)
C91 C92 1.371(10)
C91 C96 1.373(10)
C92 C93 1.380(10)
C92 H92 0.9300
C93 C94 1.364(10)
C93 H93 0.9300
C94 C95 1.373(10)
C94 H94 0.9300
C95 C96 1.371(10)
C95 H95 0.9300
C96 H96 0.9300
Se9A C96A 2.15(3)
C91A C96A 1.367(8)
C91A C92A 1.373(8)
C91A H91A 0.9300
C92A C93A 1.372(9)
C92A H92A 0.9300
C93A C94A 1.377(9)
C93A H93A 0.9300
C94A C95A 1.374(8)
C94A H94A 0.9300
C95A C96A 1.374(9)
C95A H95A 0.9300
C7 N3 1.392(9)
C7 H7 0.9300
N3 C9 1.398(9)
N3 C8 1.398(9)
C9 H9A 0.9600
C9 H9B 0.9600
C9 H9C 0.9600
C8 H8A 0.9600
C8 H8B 0.9600
C8 H8C 0.9600

loop_
_geom_torsion_atom_site_label_1
_geom_torsion_atom_site_label_2
_geom_torsion_atom_site_label_3
_geom_torsion_atom_site_label_4
_geom_torsion
C16 C11 C12 C13 4(5)
Se1 C11 C12 C13 173(3)
C11 C12 C13 C14 1(7)
C12 C13 C14 C15 0(7)
C13 C14 C15 C16 -6(7)
C14 C15 C16 C11 11(6)
C12 C11 C16 C15 -10(5)
Se1 C11 C16 C15 180(3)
C26 C21 C22 C23 3(3)
Se2 C21 C22 C23 -177.4(17)
C21 C22 C23 C24 -4(5)
C22 C23 C24 C25 7(6)
C23 C24 C25 C26 -10(5)
C22 C21 C26 C25 -5(3)
Se2 C21 C26 C25 175.1(17)
C24 C25 C26 C21 10(5)
C36 C31 C32 C33 2(4)
Se3 C31 C32 C33 -174(2)
C31 C32 C33 C34 -1(4)
C32 C33 C34 C35 0(5)
C33 C34 C35 C36 -1(4)
C32 C31 C36 C35 -2(4)
Se3 C31 C36 C35 173.3(17)
C34 C35 C36 C31 1(4)
C46 C41 C42 C43 18(6)
Se4 C41 C42 C43 -175(4)
C41 C42 C43 C44 -8(8)
C42 C43 C44 C45 -14(9)
C43 C44 C45 C46 20(8)
C42 C41 C46 C45 -10(5)
Se4 C41 C46 C45 -178(3)
C44 C45 C46 C41 -6(6)
C56 C51 C52 C53 23(3)
Se5 C51 C52 C53 179(2)
C51 C52 C53 C54 -7(4)
C52 C53 C54 C55 -14(5)
C53 C54 C55 C56 18(5)
C52 C51 C56 C55 -19(4)
Se5 C51 C56 C55 -176(2)
C54 C55 C56 C51 -1(4)
C66 C61 C62 C63 -4(5)
Se6 C61 C62 C63 176(2)
C61 C62 C63 C64 7(5)
C62 C63 C64 C65 -6(6)
C63 C64 C65 C66 0(5)
C64 C65 C66 C61 3(4)
C62 C61 C66 C65 -1(4)
Se6 C61 C66 C65 178.5(18)
C76 C71 C72 C73 -7(3)
Se7 C71 C72 C73 179.6(16)
C71 C72 C73 C74 4(3)
C72 C73 C74 C75 -6(4)
C73 C74 C75 C76 11(4)
C74 C75 C76 C71 -14(4)
C72 C71 C76 C75 11(3)
Se7 C71 C76 C75 -175.3(18)
C86 C81 C82 C83 -7(3)
Se8 C81 C82 C83 -178.5(15)
C81 C82 C83 C84 1(3)
C82 C83 C84 C85 3(4)
C83 C84 C85 C86 0(4)
C82 C81 C86 C85 10(4)
Se8 C81 C86 C85 -179(2)
C84 C85 C86 C81 -6(4)
C106 C101 C102 C103 -3(2)
Se10 C101 C102 C103 -178(2)
C101 C102 C103 C104 3(2)
C102 C103 C104 C105 -15(4)
C103 C104 C105 C106 27(5)
C102 C101 C106 C105 15(4)
Se10 C101 C106 C105 -169(3)
C104 C105 C106 C101 -27(4)
C116 C111 C112 C113 17(5)
Se11 C111 C112 C113 179(3)
C111 C112 C113 C114 -7(7)
C112 C113 C114 C115 -7(7)
C113 C114 C115 C116 6(6)
C114 C115 C116 C111 11(5)
C112 C111 C116 C115 -21(4)
Se11 C111 C116 C115 179(2)
C126 C121 C122 C123 0(3)
Se12 C121 C122 C123 176.1(15)
C121 C122 C123 C124 -3(3)
C122 C123 C124 C125 3(4)
C123 C124 C125 C126 0(4)
C124 C125 C126 C121 -3(4)
C122 C121 C126 C125 3(3)
Se12 C121 C126 C125 -173.1(19)
C136 C131 C132 C133 -2(4)
Se13 C131 C132 C133 174(2)
C131 C132 C133 C134 7(4)
C132 C133 C134 C135 -8(4)
C133 C134 C135 C136 4(5)
C132 C131 C136 C135 -3(4)
Se13 C131 C136 C135 -177.9(19)
C134 C135 C136 C131 1(5)
C146 C141 C142 C143 9(3)
Se14 C141 C142 C143 171.4(18)
C141 C142 C143 C144 3(4)
C142 C143 C144 C145 -6(4)
C143 C144 C145 C146 -3(4)
C142 C141 C146 C145 -19(4)
Se14 C141 C146 C145 179(2)
C144 C145 C146 C141 16(4)
C156 C151 C152 C153 -2(3)
Se15 C151 C152 C153 176.2(18)
C151 C152 C153 C154 9(5)
C152 C153 C154 C155 -13(6)
C153 C154 C155 C156 10(5)
C154 C155 C156 C151 -3(4)
C152 C151 C156 C155 0(4)
Se15 C151 C156 C155 -178.1(19)
C166 C161 C162 C163 -15(4)
Se16 C161 C162 C163 162(2)
C161 C162 C163 C164 27(5)
C162 C163 C164 C165 -27(6)
C163 C164 C165 C166 14(5)
C164 C165 C166 C161 -4(4)
C162 C161 C166 C165 5(4)
Se16 C161 C166 C165 -173(2)
O1 C1 N1 C2 173(2)
O1 C1 N1 C3 1(3)
O2 C4 N2 C5 -1(3)
O2 C4 N2 C6 167(2)
N1 C1 O1 Cd1 -167.7(14)
N2 C4 O2 Cd7 171.6(14)
C12 C11 Se1 Cd1 20(3)
C16 C11 Se1 Cd1 -170(2)
C12 C11 Se1 Ag9 124(2)
C16 C11 Se1 Ag9 -66(2)
C26 C21 Se2 Cd1 45.4(19)
C22 C21 Se2 Cd1 -134.0(14)
C26 C21 Se2 Ag2 151.6(17)
C22 C21 Se2 Ag2 -27.9(17)
C96 C91 C92 C93 -7(6)
Se9 C91 C92 C93 172(3)
C91 C92 C93 C94 15(7)
C92 C93 C94 C95 -15(6)
C93 C94 C95 C96 11(5)
C94 C95 C96 C91 -4(5)
C92 C91 C96 C95 1(4)
Se9 C91 C96 C95 -178(2)
C96A C91A C92A C93A 7(6)
C91A C92A C93A C94A -21(6)
C92A C93A C94A C95A 19(7)
C93A C94A C95A C96A -4(8)
C92A C91A C96A C95A 8(6)
C92A C91A C96A Se9A 170(3)
C94A C95A C96A C91A -10(8)
C94A C95A C96A Se9A -174(4)
C102 C101 Se10 Cd7 28(2)
C106 C101 Se10 Cd7 -148.3(18)
C102 C101 Se10 Cd6 -77(2)
C106 C101 Se10 Cd6 107.2(18)
C112 C111 Se11 Cd3 -124(3)
C116 C111 Se11 Cd3 33(3)
C112 C111 Se11 Cd6 132(3)
C116 C111 Se11 Cd6 -71(3)
C126 C121 Se12 Cd7 -116.9(16)
C122 C121 Se12 Cd7 67.3(16)
C126 C121 Se12 Ag10 138.7(16)
C122 C121 Se12 Ag10 -37.1(16)
C136 C131 Se13 Cd6 96(2)
C132 C131 Se13 Cd6 -79.0(16)
C136 C131 Se13 Ag8 -145(2)
C132 C131 Se13 Ag8 40.2(17)
C136 C131 Se13 Ag10 -22(2)
C132 C131 Se13 Ag10 163.2(14)
C146 C141 Se14 Cd3 -54(2)
C142 C141 Se14 Cd3 144.6(17)
C146 C141 Se14 Ag8 -162(2)
C142 C141 Se14 Ag8 36.4(19)
Cd9 O3 C7 N3 167.5(18)
O3 C7 N3 C9 2(4)
O3 C7 N3 C8 175(2)
